data_8100902
loop_
_publ_author_name
'Boy, Insan'
'Sch\"afer, Gerd'
'Kniep, R\"udiger'

_publ_section_title
;
Crystal structure of sodium iron(II) diaqua catena-[monoboro-diphosphate] 
monohydrate, NaFe(H~2~O)~2~[BP~2~O~8~] &#x00B7; H~2~O, and of potassium 
iron(II) diaqua catena-[monoboro-diphosphate] hemihydrate, KFe(H~2~O)
~2~[BP~2~O~8~] &#x00B7; 0.5H~2~O
;
_journal_issue 1
_journal_name_full 'Zeitschrift f\"ur Kristallographie - New Crystal Structures'
_journal_page_first 13
_journal_page_last 14
_journal_volume 216
_journal_year 2001
_chemical_formula_structural 'K Fe(H2 O)2 [B P2 O8] * 0.5H2 O'
_chemical_formula_sum 'B Fe K O11 P2'
_chemical_formula_weight 343.70
_space_group_IT_number 178
_symmetry_cell_setting hexagonal
_symmetry_space_group_name_Hall 'P 61 2 (0 0 5)'
_symmetry_space_group_name_H-M 'P 61 2 2'
_cell_angle_alpha 90.00
_cell_angle_beta 90.00
_cell_angle_gamma 120.00
_cell_formula_units_Z 6
_cell_length_a 9.5230(10)
_cell_length_b 9.5230(10)
_cell_length_c 15.9980(10)
_cell_measurement_temperature 293(2)
_cell_volume 1256.4(2)
_diffrn_ambient_temperature 293(2)
_exptl_crystal_density_diffrn 2.725
_cod_database_code 8100902

loop_
_symmetry_equiv_pos_as_xyz
'x, y, z'
'x-y, x, z+1/6'
'-y, x-y, z+1/3'
'-x, -y, z+1/2'
'-x+y, -x, z+2/3'
'y, -x+y, z+5/6'
'x-y, -y, -z'
'-y, -x, -z+5/6'
'-x, -x+y, -z+2/3'
'-x+y, y, -z+1/2'
'y, x, -z+1/3'
'x, x-y, -z+1/6'

loop_
_atom_site_label
_atom_site_type_symbol
_atom_site_fract_x
_atom_site_fract_y
_atom_site_fract_z
_atom_site_U_iso_or_equiv
_atom_site_adp_type
_atom_site_occupancy
_atom_site_symmetry_multiplicity
_atom_site_Wyckoff_symbol
_atom_site_calc_flag
_atom_site_refinement_flags
_atom_site_disorder_assembly
_atom_site_disorder_group
K K 0.1835(4) 0.3669(7) 0.2500 0.0740(13) Uani 1 6 b d S . .
Fe Fe 0.55129(7) 0.10257(15) 0.2500 0.0171(3) Uani 1 6 b d S . .
B1 B 0.8477(6) 0.6954(12) 0.2500 0.0138(16) Uani 1 6 b d S . .
P P 0.38823(19) 0.16705(18) 0.41583(10) 0.0140(3) Uani 1 12 c d . . .
O1 O 0.2155(6) 0.0216(6) 0.4014(3) 0.0182(9) Uani 1 12 c d . . .
O2 O 0.2962(7) 0.4936(8) 0.1078(3) 0.0333(14) Uani 1 12 c d . . .
O3 O 0.3867(6) 0.3139(6) 0.3815(3) 0.0204(9) Uani 1 12 c d . . .
O4 O 0.4173(6) 0.1831(5) 0.5126(3) 0.0175(9) Uani 1 12 c d . . .
O5 O 0.6209(6) 0.1361(6) 0.1216(3) 0.0205(10) Uani 1 12 c d . . .
O6 O 0.098(5) 0.098(5) 0.1667 0.130(13) Uiso 0.50 6 a d SP . .

loop_
_atom_site_aniso_label
_atom_site_aniso_U_11
_atom_site_aniso_U_22
_atom_site_aniso_U_33
_atom_site_aniso_U_23
_atom_site_aniso_U_13
_atom_site_aniso_U_12
K 0.075(2) 0.103(4) 0.053(2) 0.000 0.0009(17) 0.0516(18)
Fe 0.0168(5) 0.0139(6) 0.0198(6) 0.000 0.0031(4) 0.0069(3)
B1 0.012(3) 0.020(4) 0.012(4) 0.000 -0.001(3) 0.010(2)
P 0.0141(7) 0.0120(6) 0.0150(6) -0.0008(5) 0.0009(6) 0.0057(5)
O1 0.017(2) 0.0124(19) 0.023(2) 0.0014(17) 0.0000(17) 0.0059(17)
O2 0.027(3) 0.043(3) 0.033(3) -0.016(3) -0.008(2) 0.020(3)
O3 0.025(2) 0.014(2) 0.0213(19) 0.0020(18) 0.0002(19) 0.0096(19)
O4 0.017(2) 0.020(2) 0.0123(17) -0.0035(15) -0.0001(16) 0.0071(17)
O5 0.020(2) 0.022(2) 0.019(2) 0.0042(18) 0.0070(18) 0.010(2)

loop_
_geom_bond_atom_site_label_1
_geom_bond_atom_site_label_2
_geom_bond_distance
_geom_bond_site_symmetry_2
_geom_bond_publ_flag
K O2 2.546(7) . ?
K O2 2.547(7) 10 ?
K O6 2.62(3) . ?
K O6 2.63(3) 2 ?
K O5 2.742(7) 2 ?
K O5 2.742(7) 11 ?
K O3 3.066(5) . ?
K O3 3.066(5) 10 ?
K O2 3.364(6) 11 ?
K O2 3.364(6) 2 ?
K Fe 3.484(3) 2 ?
K Fe 3.484(3) 6_564 ?
Fe O3 2.107(5) 6_554 ?
Fe O3 2.107(5) 9_655 ?
Fe O5 2.134(4) . ?
Fe O5 2.134(4) 10_655 ?
Fe O2 2.207(6) 2_655 ?
Fe O2 2.207(6) 11 ?
Fe K 3.484(3) 6_554 ?
Fe K 3.484(3) 2_655 ?
B1 O1 1.472(7) 9_665 ?
B1 O1 1.472(7) 6_664 ?
B1 O4 1.484(7) 5_664 ?
B1 O4 1.484(7) 8_665 ?
P O5 1.504(5) 10_655 ?
P O3 1.510(5) . ?
P O1 1.549(5) . ?
P O4 1.567(4) . ?
O1 B1 1.472(7) 2_545 ?
O2 Fe 2.207(6) 6_564 ?
O2 K 3.364(6) 6_554 ?
O3 Fe 2.107(5) 2 ?
O4 B1 1.484(7) 3_655 ?
O5 P 1.504(5) 10_655 ?
O5 K 2.742(7) 6_554 ?
O6 K 2.63(3) 6_554 ?
